data_7055659
loop_
_publ_author_name
'Le Pennec, Ronan'
'Jeannin, Olivier'
'Auban-Senzier, Pascale'
'Fourmigu\'e, Marc'

_publ_section_title
;
 Chiral, radical, gold bis(dithiolene) complexes
;
_journal_issue 8
_journal_name_full 'New J. Chem.'
_journal_page_first 7113
_journal_paper_doi 10.1039/C6NJ01177B
_journal_volume 40
_journal_year 2016
_chemical_absolute_configuration syn
_chemical_compound_source 'synthesis as described'
_chemical_formula_moiety '2(C18 H24 Au O4 S8), 2(C16 H36 N), C6 H14, 4(C H Cl3)'
_chemical_formula_sum 'C39 H69 Au Cl6 N O4 S8'
_chemical_formula_weight 1282.09
_space_group_IT_number 4
_symmetry_cell_setting monoclinic
_symmetry_Int_Tables_number 4
_symmetry_space_group_name_Hall 'P 2yb'
_symmetry_space_group_name_H-M 'P 1 21 1'
_atom_sites_solution_hydrogens geom
_audit_conform_dict_location ftp://ftp.iucr.org/pub/cif_core.dic
_audit_conform_dict_name cif_core.dic
_audit_conform_dict_version 2.4.3
_audit_creation_date 2016-06-17T11:38:03-00:00
_audit_creation_method 'WinGX routine CIF_UPDATE'
_audit_update_record
;
2016-06-17 deposited with the CCDC.
2016-06-21 downloaded from the CCDC.
;
_cell_angle_alpha 90
_cell_angle_beta 104.4120(10)
_cell_angle_gamma 90
_cell_formula_units_Z 4
_cell_length_a 11.0845(3)
_cell_length_b 29.8343(7)
_cell_length_c 17.4548(4)
_cell_measurement_reflns_used 9982
_cell_measurement_temperature 150(2)
_cell_measurement_theta_max 27.19
_cell_measurement_theta_min 2.58
_cell_measurement_wavelength 0.71073
_cell_volume 5590.6(2)
_computing_cell_refinement 'Bruker APEX2 (Bruker, 2006)'
_computing_data_collection 'Bruker APEX2 (Bruker, 2006)'
_computing_data_reduction 'Bruker APEX2 (Bruker, 2006)'
_computing_molecular_graphics 'Ortep-3 for Windows (Farrugia, 1997)'
_computing_publication_material 'WinGX publication routines (Farrugia, 1999)'
_computing_structure_refinement 'SHELXL-2014/7 (Sheldrick, 2014)'
_diffrn_ambient_temperature 150(2)
_diffrn_detector 'CCD plate'
_diffrn_measured_fraction_theta_full 0.997
_diffrn_measured_fraction_theta_max 0.997
_diffrn_measurement_device_type 'APEXII, Bruker-AXS'
_diffrn_measurement_method 'CCD rotation images, thin slices'
_diffrn_orient_matrix_UB_11 -0.027993
_diffrn_orient_matrix_UB_12 0.030334
_diffrn_orient_matrix_UB_13 0.012829
_diffrn_orient_matrix_UB_21 -0.072907
_diffrn_orient_matrix_UB_22 -0.001796
_diffrn_orient_matrix_UB_23 -0.047048
_diffrn_orient_matrix_UB_31 -0.050768
_diffrn_orient_matrix_UB_32 -0.014147
_diffrn_orient_matrix_UB_33 0.03348
_diffrn_radiation_probe x-ray
_diffrn_radiation_source 'fine-focus sealed tube'
_diffrn_radiation_type MoK\a
_diffrn_radiation_wavelength 0.71073
_diffrn_reflns_av_R_equivalents 0.0402
_diffrn_reflns_av_unetI/netI 0.0846
_diffrn_reflns_Laue_measured_fraction_full 0.997
_diffrn_reflns_Laue_measured_fraction_max 0.997
_diffrn_reflns_limit_h_max 14
_diffrn_reflns_limit_h_min -11
_diffrn_reflns_limit_k_max 38
_diffrn_reflns_limit_k_min -37
_diffrn_reflns_limit_l_max 18
_diffrn_reflns_limit_l_min -22
_diffrn_reflns_number 46609
_diffrn_reflns_point_group_measured_fraction_full 0.978
_diffrn_reflns_point_group_measured_fraction_max 0.96
_diffrn_reflns_theta_full 25.242
_diffrn_reflns_theta_max 27.467
_diffrn_reflns_theta_min 2.999
_diffrn_standards_number 0
_exptl_absorpt_coefficient_mu 3.253
_exptl_absorpt_correction_T_max 0.878
_exptl_absorpt_correction_T_min 0.445
_exptl_absorpt_correction_type multi-scan
_exptl_absorpt_process_details
;
  [Sheldrick, G.M. (2002). SADABS Bruker AXS Inc., Madison, Wisconsin, USA]
;
_exptl_crystal_colour brown
_exptl_crystal_density_diffrn 1.523
_exptl_crystal_density_method 'not measured'
_exptl_crystal_description prism
_exptl_crystal_F_000 2604
_exptl_crystal_size_max 0.36
_exptl_crystal_size_mid 0.21
_exptl_crystal_size_min 0.04
_refine_diff_density_max 3.553
_refine_diff_density_min -6.024
_refine_diff_density_rms 0.192
_refine_ls_abs_structure_details
;
 Flack x determined using 7041 quotients [(I+)-(I-)]/[(I+)+(I-)]
 (Parsons, Flack and Wagner, Acta Cryst. B69 (2013) 249-259).
;
_refine_ls_abs_structure_Flack 0.119(4)
_refine_ls_extinction_method none
_refine_ls_goodness_of_fit_ref 1.11
_refine_ls_hydrogen_treatment constr
_refine_ls_matrix_type full
_refine_ls_number_constraints 0
_refine_ls_number_parameters 913
_refine_ls_number_reflns 24608
_refine_ls_number_restraints 15
_refine_ls_restrained_S_all 1.111
_refine_ls_R_factor_all 0.0974
_refine_ls_R_factor_gt 0.0774
_refine_ls_shift/su_max 0
_refine_ls_shift/su_mean 0
_refine_ls_structure_factor_coef Fsqd
_refine_ls_weighting_details 'w=1/[\s^2^(Fo^2^)+(0.0213P)^2^+85.2739P] where P=(Fo^2^+2Fc^2^)/3'
_refine_ls_weighting_scheme calc
_refine_ls_wR_factor_gt 0.1722
_refine_ls_wR_factor_ref 0.1803
_reflns_Friedel_coverage 0.889
_reflns_Friedel_fraction_full 0.957
_reflns_Friedel_fraction_max 0.922
_reflns_number_gt 19652
_reflns_number_total 24608
_reflns_threshold_expression 'I > 2\s(I)'
_cod_data_source_file c6nj01177b1.cif
_cod_data_source_block shelx
_cod_depositor_comments 'Adding full bibliography for 7055656--7055660.cif.'
_cod_original_sg_symbol_H-M 'P 21'
_cod_database_code 7055659

loop_
_symmetry_equiv_pos_as_xyz
'x, y, z'
'-x, y+1/2, -z'

loop_
_atom_site_label
_atom_site_type_symbol
_atom_site_fract_x
_atom_site_fract_y
_atom_site_fract_z
_atom_site_U_iso_or_equiv
_atom_site_adp_type
_atom_site_occupancy
_atom_site_site_symmetry_order
_atom_site_calc_flag
_atom_site_refinement_flags_posn
_atom_site_refinement_flags_adp
C1 C 0.9814(18) 0.0540(10) 0.0696(11) 0.036(4) Uani 1 1 d . .
C2 C 1.2375(16) 0.0460(7) 0.1432(11) 0.024(2) Uani 1 1 d . .
H2A H 1.3183 0.0551 0.1363 0.029 Uiso 1 1 calc R U
H2B H 1.2108 0.0688 0.175 0.029 Uiso 1 1 calc R U
C3 C 1.2530(18) 0.0039(8) 0.1873(12) 0.029(5) Uani 1 1 d . .
C4 C 1.434(2) -0.0267(9) 0.1692(17) 0.047(6) Uani 1 1 d . .
H4 H 1.4589 -0.002 0.1399 0.057 Uiso 1 1 calc R U
C5 C 1.494(2) -0.0675(9) 0.1522(19) 0.070(8) Uani 1 1 d . .
H5A H 1.5832 -0.0638 0.1691 0.104 Uiso 1 1 calc R U
H5B H 1.4697 -0.0923 0.18 0.104 Uiso 1 1 calc R U
H5C H 1.4707 -0.0733 0.0964 0.104 Uiso 1 1 calc R U
C6 C 1.455(2) -0.0126(9) 0.2558(14) 0.048(6) Uani 1 1 d . .
H6 H 1.4592 -0.0397 0.288 0.057 Uiso 1 1 calc R U
C7 C 1.571(2) 0.0132(12) 0.2861(17) 0.078(10) Uani 1 1 d . .
H7A H 1.6411 -0.0047 0.2826 0.117 Uiso 1 1 calc R U
H7B H 1.5686 0.0399 0.2551 0.117 Uiso 1 1 calc R U
H7C H 1.5778 0.0212 0.3403 0.117 Uiso 1 1 calc R U
C8 C 1.1428(16) -0.0159(7) 0.2116(11) 0.024(2) Uani 1 1 d . .
H8A H 1.1204 0.0048 0.2486 0.029 Uiso 1 1 calc R U
H8B H 1.1709 -0.0432 0.2405 0.029 Uiso 1 1 calc R U
C9 C 0.9356(18) 0.0225(10) 0.1075(11) 0.036(4) Uani 1 1 d . .
C10 C 0.482(2) 0.1494(10) 0.0897(12) 0.041(6) Uani 1 1 d . .
C11 C 0.2352(17) 0.1577(7) 0.0089(11) 0.024(2) Uani 1 1 d . .
H11A H 0.2701 0.136 -0.0209 0.029 Uiso 1 1 calc R U
H11B H 0.1542 0.1468 0.012 0.029 Uiso 1 1 calc R U
C12 C 0.2173(17) 0.2031(7) -0.0371(12) 0.023(4) Uani 1 1 d . .
C13 C 0.3304(16) 0.2214(7) -0.0571(12) 0.024(2) Uani 1 1 d . .
H19A H 0.3053 0.2483 -0.0883 0.029 Uiso 1 1 calc R U
H19B H 0.3562 0.1999 -0.0914 0.029 Uiso 1 1 calc R U
C14 C 0.5303(17) 0.1819(8) 0.0484(12) 0.029(5) Uani 1 1 d . .
C15 C 0.043(2) 0.2447(9) -0.0334(14) 0.040(4) Uani 1 1 d . .
H15 H 0.0368 0.2741 -0.0591 0.049 Uiso 1 1 calc R U
C16 C -0.036(2) 0.2447(11) 0.0296(17) 0.071(6) Uani 1 1 d . .
H16A H -0.1221 0.25 0.0037 0.107 Uiso 1 1 calc R U
H16B H -0.0283 0.2162 0.0558 0.107 Uiso 1 1 calc R U
H16C H -0.0068 0.2679 0.0678 0.107 Uiso 1 1 calc R U
C17 C 0.007(2) 0.2084(9) -0.0962(15) 0.040(4) Uani 1 1 d . .
H17 H -0.0278 0.1826 -0.0742 0.049 Uiso 1 1 calc R U
C18 C -0.080(2) 0.2233(11) -0.1672(17) 0.071(6) Uani 1 1 d . .
H18A H -0.1577 0.2304 -0.1558 0.107 Uiso 1 1 calc R U
H18B H -0.0471 0.2494 -0.1871 0.107 Uiso 1 1 calc R U
H18C H -0.0918 0.1999 -0.2062 0.107 Uiso 1 1 calc R U
C19 C 0.990(2) 0.1358(8) 0.5600(12) 0.033(5) Uani 1 1 d . .
C20 C 1.235(2) 0.1406(9) 0.6300(13) 0.044(3) Uani 1 1 d . .
H22A H 1.2034 0.1177 0.6595 0.053 Uiso 1 1 calc R U
H22B H 1.3154 0.1307 0.6242 0.053 Uiso 1 1 calc R U
C21 C 1.253(2) 0.1868(9) 0.6810(14) 0.044(3) Uani 1 1 d . .
C22 C 1.132(2) 0.1995(9) 0.7059(14) 0.044(3) Uani 1 1 d . .
H28A H 1.1524 0.2226 0.7462 0.053 Uiso 1 1 calc R U
H28B H 1.104 0.1734 0.7296 0.053 Uiso 1 1 calc R U
C23 C 0.931(2) 0.1662(8) 0.5968(12) 0.036(5) Uani 1 1 d . .
C24 C 1.430(2) 0.2286(12) 0.6774(17) 0.056(8) Uani 1 1 d . .
H24 H 1.4379 0.2574 0.7052 0.067 Uiso 1 1 calc R U
C25 C 1.504(2) 0.2292(11) 0.6179(18) 0.076(10) Uani 1 1 d . .
H25A H 1.5896 0.2347 0.6436 0.115 Uiso 1 1 calc R U
H25B H 1.4962 0.2008 0.5913 0.115 Uiso 1 1 calc R U
H25C H 1.4736 0.2525 0.58 0.115 Uiso 1 1 calc R U
C26 C 1.463(2) 0.1919(11) 0.7348(15) 0.056(8) Uani 1 1 d . .
H26 H 1.4921 0.1666 0.7084 0.067 Uiso 1 1 calc R U
C27 C 1.561(2) 0.2016(13) 0.8117(15) 0.079(11) Uani 1 1 d . .
H27A H 1.6375 0.2106 0.7994 0.118 Uiso 1 1 calc R U
H27B H 1.5326 0.2252 0.84 0.118 Uiso 1 1 calc R U
H27C H 1.5758 0.175 0.8437 0.118 Uiso 1 1 calc R U
C28 C 0.4962(19) 0.0343(7) 0.5913(12) 0.029(5) Uani 1 1 d D .
C29 C 0.243(2) 0.0299(10) 0.5254(15) 0.053(7) Uani 1 1 d . .
H32A H 0.1624 0.0374 0.5349 0.063 Uiso 1 1 calc R U
H32B H 0.2655 0.0543 0.4952 0.063 Uiso 1 1 calc R U
C30 C 0.226(2) -0.0110(11) 0.4753(14) 0.052(7) Uani 1 1 d . .
C31 C 0.343(2) -0.0254(9) 0.4453(16) 0.052(7) Uani 1 1 d . .
H39A H 0.3707 0.0002 0.4199 0.062 Uiso 1 1 calc R U
H39B H 0.3178 -0.0486 0.4056 0.062 Uiso 1 1 calc R U
C32 C 0.5504(16) 0.0046(7) 0.5548(12) 0.026(4) Uani 1 1 d D .
C33 C 0.043(2) -0.0445(11) 0.4838(13) 0.058(8) Uani 1 1 d . .
H34 H 0.0074 -0.0222 0.513 0.07 Uiso 1 1 calc R U
C34 C -0.008(2) -0.0899(11) 0.4894(13) 0.076(10) Uani 1 1 d . .
H35A H -0.0975 -0.0889 0.4716 0.115 Uiso 1 1 calc R U
H35B H 0.0238 -0.1103 0.4568 0.115 Uiso 1 1 calc R U
H35C H 0.0151 -0.0999 0.5433 0.115 Uiso 1 1 calc R U
C35 C 0.027(2) -0.0313(11) 0.3978(16) 0.063(9) Uani 1 1 d . .
H37 H 0.0373 -0.0578 0.3669 0.076 Uiso 1 1 calc R U
C36 C -0.097(2) -0.0071(14) 0.3571(16) 0.088(12) Uani 1 1 d . .
H38A H -0.1661 -0.0272 0.3543 0.132 Uiso 1 1 calc R U
H38B H -0.1073 0.0189 0.3872 0.132 Uiso 1 1 calc R U
H38C H -0.095 0.0018 0.3046 0.132 Uiso 1 1 calc R U
C37 C 0.717(2) 0.2202(10) 0.2598(13) 0.045(6) Uani 1 1 d . .
H41A H 0.6397 0.2368 0.2479 0.054 Uiso 1 1 calc R U
H41B H 0.7146 0.1998 0.2162 0.054 Uiso 1 1 calc R U
C38 C 0.827(3) 0.2540(10) 0.2641(14) 0.049(6) Uani 1 1 d . .
H42A H 0.8306 0.275 0.3071 0.058 Uiso 1 1 calc R U
H42B H 0.9052 0.238 0.2741 0.058 Uiso 1 1 calc R U
C39 C 0.805(4) 0.2785(14) 0.188(2) 0.102(10) Uani 1 1 d D .
H43A H 0.724 0.2926 0.1764 0.122 Uiso 1 1 calc R U
H43B H 0.8068 0.2576 0.1458 0.122 Uiso 1 1 calc R U
C40 C 0.908(4) 0.3151(11) 0.192(2) 0.102(10) Uani 1 1 d D .
H44A H 0.8925 0.3306 0.1423 0.152 Uiso 1 1 calc R U
H44B H 0.9055 0.3361 0.2334 0.152 Uiso 1 1 calc R U
H44C H 0.9882 0.3011 0.2028 0.152 Uiso 1 1 calc R U
C41 C 0.736(2) 0.2215(9) 0.4065(12) 0.031(5) Uani 1 1 d . .
H45A H 0.7356 0.2017 0.4505 0.037 Uiso 1 1 calc R U
H45B H 0.817 0.236 0.4181 0.037 Uiso 1 1 calc R U
C42 C 0.641(3) 0.2564(11) 0.4039(15) 0.051(7) Uani 1 1 d . .
H46A H 0.6352 0.2749 0.3574 0.062 Uiso 1 1 calc R U
H46B H 0.5606 0.2421 0.3985 0.062 Uiso 1 1 calc R U
C43 C 0.666(3) 0.2855(11) 0.4741(15) 0.058(8) Uani 1 1 d . .
H47A H 0.7484 0.2984 0.4811 0.069 Uiso 1 1 calc R U
H47B H 0.6675 0.267 0.5202 0.069 Uiso 1 1 calc R U
C44 C 0.575(3) 0.3227(12) 0.4716(19) 0.076(10) Uani 1 1 d . .
H48A H 0.5984 0.3399 0.5196 0.114 Uiso 1 1 calc R U
H48B H 0.5741 0.3418 0.4272 0.114 Uiso 1 1 calc R U
H48C H 0.493 0.3104 0.4664 0.114 Uiso 1 1 calc R U
C45 C 0.607(3) 0.1671(14) 0.317(2) 0.080(5) Uani 1 1 d D .
H49A H 0.604 0.1494 0.27 0.096 Uiso 1 1 calc R U
H49B H 0.5397 0.1887 0.3034 0.096 Uiso 1 1 calc R U
C46 C 0.579(3) 0.1363(12) 0.3781(19) 0.080(5) Uani 1 1 d D .
H50A H 0.5883 0.1531 0.4268 0.096 Uiso 1 1 calc R U
H50B H 0.6419 0.1128 0.3885 0.096 Uiso 1 1 calc R U
C47 C 0.449(3) 0.1139(12) 0.3573(19) 0.080(5) Uani 1 1 d D .
H51A H 0.4112 0.116 0.3009 0.096 Uiso 1 1 calc R U
H51B H 0.4553 0.0825 0.3722 0.096 Uiso 1 1 calc R U
C48 C 0.377(3) 0.1369(11) 0.3995(18) 0.080(5) Uani 1 1 d D .
H52A H 0.295 0.1241 0.3884 0.12 Uiso 1 1 calc R U
H52B H 0.4153 0.1346 0.4551 0.12 Uiso 1 1 calc R U
H52C H 0.3714 0.1679 0.3842 0.12 Uiso 1 1 calc R U
C49 C 0.838(2) 0.1617(9) 0.3538(16) 0.054(4) Uani 1 1 d . .
H53A H 0.912 0.1801 0.3696 0.064 Uiso 1 1 calc R U
H53B H 0.8327 0.1439 0.3994 0.064 Uiso 1 1 calc R U
C50 C 0.856(2) 0.1306(9) 0.2914(15) 0.054(4) Uani 1 1 d . .
H54A H 0.7985 0.1057 0.2892 0.064 Uiso 1 1 calc R U
H54B H 0.8307 0.1461 0.2412 0.064 Uiso 1 1 calc R U
C51 C 0.979(2) 0.1119(8) 0.2980(15) 0.054(4) Uani 1 1 d D .
H55A H 1.0132 0.1018 0.3518 0.064 Uiso 1 1 calc R U
H55B H 0.9721 0.086 0.2635 0.064 Uiso 1 1 calc R U
C52 C 1.063(3) 0.1428(12) 0.2779(19) 0.081(11) Uani 1 1 d D .
H56A H 1.1429 0.1287 0.2833 0.122 Uiso 1 1 calc R U
H56B H 1.0316 0.1525 0.2242 0.122 Uiso 1 1 calc R U
H56C H 1.0727 0.1683 0.3126 0.122 Uiso 1 1 calc R U
C53 C 0.861(2) 0.0312(10) 0.8534(14) 0.044(3) Uani 1 1 d . .
H57A H 0.9354 0.0133 0.8581 0.053 Uiso 1 1 calc R U
H57B H 0.8682 0.0466 0.9033 0.053 Uiso 1 1 calc R U
C54 C 0.853(2) 0.0675(9) 0.7854(14) 0.044(3) Uani 1 1 d . .
H58A H 0.8389 0.0532 0.7341 0.053 Uiso 1 1 calc R U
H58B H 0.7859 0.0886 0.7844 0.053 Uiso 1 1 calc R U
C55 C 0.9794(19) 0.0914(8) 0.8064(13) 0.044(3) Uani 1 1 d . .
H59A H 0.9708 0.1196 0.7779 0.053 Uiso 1 1 calc R U
H59B H 0.9999 0.0985 0.8624 0.053 Uiso 1 1 calc R U
C56 C 1.082(4) 0.0672(18) 0.790(3) 0.15(2) Uani 1 1 d . .
H60A H 1.1567 0.0851 0.8051 0.229 Uiso 1 1 calc R U
H60B H 1.0944 0.0396 0.8191 0.229 Uiso 1 1 calc R U
H60C H 1.0652 0.0608 0.7343 0.229 Uiso 1 1 calc R U
C57 C 0.626(3) 0.0251(11) 0.8238(18) 0.064(4) Uani 1 1 d . .
H61A H 0.5597 0.0034 0.8202 0.077 Uiso 1 1 calc R U
H61B H 0.6113 0.0403 0.7731 0.077 Uiso 1 1 calc R U
C58 C 0.618(3) 0.0601(10) 0.8880(17) 0.064(4) Uani 1 1 d . .
H62A H 0.6655 0.0864 0.8814 0.077 Uiso 1 1 calc R U
H62B H 0.6546 0.0476 0.9398 0.077 Uiso 1 1 calc R U
C59 C 0.479(2) 0.0746(9) 0.8838(16) 0.064(4) Uani 1 1 d D .
H63A H 0.478 0.0998 0.9188 0.077 Uiso 1 1 calc R U
H63B H 0.4371 0.0834 0.8303 0.077 Uiso 1 1 calc R U
C60 C 0.411(2) 0.0337(8) 0.9097(16) 0.064(4) Uani 1 1 d D .
H64A H 0.3265 0.0416 0.9076 0.096 Uiso 1 1 calc R U
H64B H 0.4123 0.0089 0.8746 0.096 Uiso 1 1 calc R U
H64C H 0.453 0.0252 0.9627 0.096 Uiso 1 1 calc R U
C61 C 0.769(2) -0.0289(10) 0.9125(12) 0.039(6) Uani 1 1 d . .
H65A H 0.7753 -0.0096 0.9581 0.046 Uiso 1 1 calc R U
H65B H 0.8473 -0.0447 0.9196 0.046 Uiso 1 1 calc R U
C62 C 0.665(2) -0.0634(10) 0.9102(14) 0.047(7) Uani 1 1 d . .
H66A H 0.6617 -0.0844 0.8674 0.056 Uiso 1 1 calc R U
H66B H 0.5851 -0.0482 0.9004 0.056 Uiso 1 1 calc R U
C63 C 0.689(2) -0.0898(10) 0.9915(13) 0.044(6) Uani 1 1 d . .
H67A H 0.7716 -0.103 1.0027 0.053 Uiso 1 1 calc R U
H67B H 0.6875 -0.0687 1.0335 0.053 Uiso 1 1 calc R U
C64 C 0.597(3) -0.1256(13) 0.9921(18) 0.073(9) Uani 1 1 d . .
H68A H 0.6173 -0.1401 1.0428 0.109 Uiso 1 1 calc R U
H68B H 0.5155 -0.1128 0.9825 0.109 Uiso 1 1 calc R U
H68C H 0.5996 -0.1471 0.9516 0.109 Uiso 1 1 calc R U
C65 C 0.742(2) -0.0295(10) 0.7658(14) 0.045(7) Uani 1 1 d . .
H69A H 0.6695 -0.0489 0.7591 0.053 Uiso 1 1 calc R U
H69B H 0.7285 -0.0105 0.7193 0.053 Uiso 1 1 calc R U
C66 C 0.854(3) -0.0580(10) 0.7696(15) 0.053(7) Uani 1 1 d D .
H70A H 0.8627 -0.0796 0.8122 0.064 Uiso 1 1 calc R U
H70B H 0.9281 -0.0393 0.7812 0.064 Uiso 1 1 calc R U
C67 C 0.844(3) -0.0840(12) 0.6881(13) 0.067(9) Uani 1 1 d D .
H71A H 0.8445 -0.0621 0.647 0.08 Uiso 1 1 calc R U
H71B H 0.9177 -0.1026 0.6935 0.08 Uiso 1 1 calc R U
C68 C 0.733(2) -0.1123(10) 0.6628(16) 0.073(9) Uani 1 1 d . .
H72A H 0.734 -0.1267 0.6137 0.11 Uiso 1 1 calc R U
H72B H 0.7333 -0.1346 0.7024 0.11 Uiso 1 1 calc R U
H72C H 0.66 -0.0941 0.6558 0.11 Uiso 1 1 calc R U
C69 C 0.703(4) 0.8302(16) 0.229(3) 0.120(5) Uani 1 1 d D .
H20A H 0.6292 0.8377 0.1885 0.18 Uiso 1 1 calc R U
H20B H 0.7091 0.7982 0.2339 0.18 Uiso 1 1 calc R U
H20C H 0.6979 0.8432 0.278 0.18 Uiso 1 1 calc R U
C70 C 0.820(4) 0.8488(17) 0.205(3) 0.120(5) Uani 1 1 d D .
H20K H 0.8203 0.8361 0.1535 0.144 Uiso 1 1 calc R U
H20L H 0.8091 0.8809 0.1974 0.144 Uiso 1 1 calc R U
C71 C 0.951(4) 0.8406(18) 0.261(3) 0.120(5) Uani 1 1 d D .
H20G H 0.9538 0.8095 0.2771 0.144 Uiso 1 1 calc R U
H20H H 0.9553 0.8584 0.308 0.144 Uiso 1 1 calc R U
C72 C 1.075(4) 0.8498(18) 0.236(3) 0.120(5) Uani 1 1 d D .
H20I H 1.0868 0.8274 0.198 0.144 Uiso 1 1 calc R U
H20J H 1.0722 0.8791 0.2113 0.144 Uiso 1 1 calc R U
C73 C 1.180(4) 0.8475(18) 0.311(3) 0.120(5) Uani 1 1 d D .
H20M H 1.179 0.8189 0.3374 0.144 Uiso 1 1 calc R U
H20N H 1.1707 0.8711 0.3476 0.144 Uiso 1 1 calc R U
C74 C 1.310(4) 0.8536(17) 0.286(3) 0.120(5) Uani 1 1 d D .
H20D H 1.3783 0.8524 0.3319 0.18 Uiso 1 1 calc R U
H20E H 1.3184 0.8301 0.25 0.18 Uiso 1 1 calc R U
H20F H 1.3101 0.8821 0.2601 0.18 Uiso 1 1 calc R U
C75 C 0.312(3) 0.2826(10) 0.1722(18) 0.066(8) Uani 1 1 d . .
H79 H 0.3198 0.2622 0.1296 0.079 Uiso 1 1 calc R U
C76 C 0.176(3) 0.2746(11) 0.4961(17) 0.068(9) Uani 1 1 d . .
H80 H 0.1612 0.2528 0.535 0.082 Uiso 1 1 calc R U
C77 C 0.279(2) 0.9218(8) 0.6789(14) 0.043(6) Uani 1 1 d . .
H81 H 0.3017 0.9358 0.6337 0.052 Uiso 1 1 calc R U
C78 C 0.180(3) 0.8944(13) 0.009(2) 0.086(11) Uani 1 1 d . .
H82 H 0.1992 0.9139 0.0554 0.103 Uiso 1 1 calc R U
N1 N 0.7254(15) 0.1928(6) 0.3341(9) 0.029(4) Uani 1 1 d . .
N2 N 0.7486(18) 0.0004(8) 0.8382(12) 0.044(3) Uani 1 1 d . .
O1 O 1.2951(15) -0.0307(6) 0.1441(10) 0.041(4) Uani 1 1 d . .
O2 O 1.3438(13) 0.0117(6) 0.2586(9) 0.038(4) Uani 1 1 d . .
O3 O 0.1716(14) 0.2366(6) 0.0084(10) 0.040(4) Uani 1 1 d . .
O4 O 0.1270(13) 0.1969(6) -0.1075(9) 0.039(4) Uani 1 1 d . .
O5 O 1.3053(16) 0.2206(7) 0.6398(9) 0.051(5) Uani 1 1 d . .
O6 O 1.3495(15) 0.1785(8) 0.7533(10) 0.054(5) Uani 1 1 d . .
O7 O 0.1764(16) -0.0459(7) 0.5103(10) 0.048(5) Uani 1 1 d . .
O8 O 0.1290(16) -0.0005(8) 0.4014(9) 0.055(5) Uani 1 1 d . .
S1 S 0.9191(5) 0.1075(2) 0.0425(3) 0.0329(13) Uani 1 1 d . .
S2 S 1.1266(5) 0.0451(2) 0.0452(3) 0.0346(13) Uani 1 1 d . .
S3 S 1.0001(5) -0.02921(19) 0.1363(4) 0.0323(12) Uani 1 1 d . .
S4 S 0.7865(5) 0.0311(2) 0.1300(3) 0.0302(12) Uani 1 1 d . .
S5 S 0.5454(5) 0.0986(2) 0.1166(3) 0.0297(12) Uani 1 1 d . .
S6 S 0.3352(5) 0.1609(2) 0.1083(3) 0.0331(12) Uani 1 1 d . .
S7 S 0.4667(5) 0.2356(2) 0.0205(4) 0.0323(12) Uani 1 1 d . .
S8 S 0.6786(5) 0.1747(2) 0.0295(3) 0.0315(12) Uani 1 1 d . .
S9 S 0.9260(5) 0.0832(3) 0.5345(3) 0.0397(14) Uani 1 1 d . .
S10 S 1.1319(6) 0.1453(3) 0.5350(3) 0.0426(16) Uani 1 1 d . .
S11 S 1.0068(6) 0.2192(2) 0.6274(4) 0.0405(14) Uani 1 1 d . .
S12 S 0.7933(5) 0.1582(2) 0.6224(3) 0.0364(14) Uani 1 1 d . .
S13 S 0.5608(5) 0.0887(3) 0.6179(3) 0.0342(13) Uani 1 1 d . .
S14 S 0.3539(5) 0.0277(3) 0.6187(4) 0.0410(15) Uani 1 1 d . .
S15 S 0.4729(6) -0.0460(3) 0.5220(4) 0.0470(17) Uani 1 1 d . .
S16 S 0.6875(5) 0.0150(2) 0.5258(3) 0.0373(14) Uani 1 1 d . .
Au1 Au 0.73263(7) 0.10290(2) 0.08005(4) 0.0275(2) Uani 1 1 d . .
Au2 Au 0.74162(7) 0.08610(2) 0.57517(4) 0.0311(2) Uani 1 1 d . .
Cl1 Cl 0.2005(6) 0.3239(2) 0.1298(4) 0.0530(16) Uani 1 1 d . .
Cl2 Cl 0.2648(11) 0.2511(3) 0.2419(5) 0.099(3) Uani 1 1 d . .
Cl3 Cl 0.4558(7) 0.3071(3) 0.2098(5) 0.086(2) Uani 1 1 d . .
Cl4 Cl 0.2639(7) 0.3190(3) 0.5462(5) 0.070(2) Uani 1 1 d . .
Cl5 Cl 0.0343(14) 0.2937(6) 0.4417(11) 0.235(12) Uani 1 1 d . .
Cl6 Cl 0.2636(19) 0.2474(6) 0.4342(7) 0.213(11) Uani 1 1 d . .
Cl7 Cl 0.4107(7) 0.9184(3) 0.7604(5) 0.090(3) Uani 1 1 d . .
Cl8 Cl 0.1628(7) 0.9537(3) 0.7066(4) 0.0687(19) Uani 1 1 d . .
Cl9 Cl 0.2240(9) 0.8678(3) 0.6548(6) 0.091(3) Uani 1 1 d . .
Cl10 Cl 0.2050(12) 0.9278(4) -0.0715(7) 0.111(4) Uani 1 1 d . .
Cl11 Cl 0.0229(8) 0.8814(3) -0.0089(6) 0.090(3) Uani 1 1 d . .
Cl12 Cl 0.2753(10) 0.8499(5) 0.0319(7) 0.119(4) Uani 1 1 d . .

loop_
_atom_site_aniso_label
_atom_site_aniso_U_11
_atom_site_aniso_U_22
_atom_site_aniso_U_33
_atom_site_aniso_U_23
_atom_site_aniso_U_13
_atom_site_aniso_U_12
C1 0.015(6) 0.085(14) 0.010(6) -0.008(7) 0.007(5) -0.008(7)
C2 0.014(4) 0.030(5) 0.026(5) 0.002(4) 0.000(3) -0.002(4)
C3 0.021(9) 0.047(12) 0.025(9) -0.017(8) 0.015(7) -0.021(8)
C4 0.031(12) 0.038(13) 0.072(17) -0.004(12) 0.011(11) 0.005(9)
C5 0.053(16) 0.065(19) 0.10(2) 0.000(16) 0.039(16) 0.014(13)
C6 0.043(13) 0.060(16) 0.037(12) -0.005(11) 0.006(10) 0.023(11)
C7 0.042(15) 0.13(3) 0.056(17) -0.011(18) 0.004(13) 0.027(17)
C8 0.014(4) 0.030(5) 0.026(5) 0.002(4) 0.000(3) -0.002(4)
C9 0.015(6) 0.085(14) 0.010(6) -0.008(7) 0.007(5) -0.008(7)
C10 0.027(10) 0.078(19) 0.011(8) -0.015(10) -0.007(8) -0.008(11)
C11 0.014(4) 0.030(5) 0.026(5) 0.002(4) 0.000(3) -0.002(4)
C12 0.017(9) 0.024(10) 0.026(9) -0.004(8) 0.002(7) 0.002(7)
C13 0.014(4) 0.030(5) 0.026(5) 0.002(4) 0.000(3) -0.002(4)
C14 0.012(8) 0.052(14) 0.024(9) -0.011(9) 0.002(7) -0.011(8)
C15 0.029(8) 0.043(9) 0.049(10) -0.012(7) 0.010(7) -0.003(7)
C16 0.039(10) 0.102(17) 0.080(14) -0.019(12) 0.027(10) -0.011(10)
C17 0.029(8) 0.043(9) 0.049(10) -0.012(7) 0.010(7) -0.003(7)
C18 0.039(10) 0.102(17) 0.080(14) -0.019(12) 0.027(10) -0.011(10)
C19 0.040(12) 0.030(11) 0.029(10) -0.003(8) 0.009(9) -0.005(9)
C20 0.050(8) 0.042(8) 0.037(7) -0.009(6) 0.006(6) -0.017(6)
C21 0.050(8) 0.042(8) 0.037(7) -0.009(6) 0.006(6) -0.017(6)
C22 0.050(8) 0.042(8) 0.037(7) -0.009(6) 0.006(6) -0.017(6)
C23 0.048(12) 0.023(11) 0.026(10) 0.010(8) -0.012(9) -0.018(9)
C24 0.031(12) 0.09(2) 0.055(15) -0.007(15) 0.025(11) -0.002(13)
C25 0.047(15) 0.09(2) 0.10(2) 0.051(19) 0.040(16) 0.022(15)
C26 0.017(10) 0.11(2) 0.041(13) -0.015(14) 0.014(9) -0.009(12)
C27 0.042(14) 0.16(3) 0.038(13) -0.002(17) 0.014(11) -0.041(18)
C28 0.031(10) 0.013(9) 0.037(11) 0.002(8) -0.003(9) -0.009(8)
C29 0.038(13) 0.070(18) 0.049(15) 0.017(13) 0.008(11) 0.002(12)
C30 0.030(12) 0.09(2) 0.025(11) 0.009(12) -0.015(9) -0.011(13)
C31 0.042(13) 0.049(15) 0.060(15) -0.006(12) 0.008(11) -0.037(11)
C32 0.011(8) 0.029(11) 0.029(10) 0.002(8) -0.010(7) 0.007(7)
C33 0.041(13) 0.11(3) 0.024(11) -0.020(12) 0.014(10) -0.013(14)
C34 0.058(16) 0.13(3) 0.031(12) 0.006(14) -0.006(11) -0.062(17)
C35 0.019(11) 0.11(3) 0.050(15) 0.017(15) -0.018(10) -0.017(13)
C36 0.037(14) 0.18(4) 0.046(15) 0.000(19) 0.006(12) 0.000(18)
C37 0.058(15) 0.056(17) 0.018(10) -0.001(10) 0.003(10) 0.006(12)
C38 0.062(16) 0.048(16) 0.036(12) 0.007(11) 0.013(11) 0.005(13)
C39 0.15(3) 0.083(18) 0.090(17) 0.028(14) 0.070(19) -0.002(17)
C40 0.15(3) 0.083(18) 0.090(17) 0.028(14) 0.070(19) -0.002(17)
C41 0.033(11) 0.042(13) 0.018(8) 0.004(9) 0.007(8) -0.003(9)
C42 0.060(16) 0.062(18) 0.032(12) 0.007(12) 0.012(11) -0.005(14)
C43 0.070(18) 0.067(19) 0.045(14) 0.000(13) 0.030(14) -0.009(15)
C44 0.10(2) 0.07(2) 0.07(2) -0.015(17) 0.046(19) 0.017(18)
C45 0.069(10) 0.095(13) 0.078(11) -0.029(9) 0.023(8) -0.028(9)
C46 0.069(10) 0.095(13) 0.078(11) -0.029(9) 0.023(8) -0.028(9)
C47 0.069(10) 0.095(13) 0.078(11) -0.029(9) 0.023(8) -0.028(9)
C48 0.069(10) 0.095(13) 0.078(11) -0.029(9) 0.023(8) -0.028(9)
C49 0.041(7) 0.051(9) 0.051(8) -0.005(6) -0.022(6) -0.003(6)
C50 0.041(7) 0.051(9) 0.051(8) -0.005(6) -0.022(6) -0.003(6)
C51 0.041(7) 0.051(9) 0.051(8) -0.005(6) -0.022(6) -0.003(6)
C52 0.07(2) 0.11(3) 0.063(18) -0.026(18) 0.030(16) -0.03(2)
C53 0.035(6) 0.059(8) 0.036(6) 0.002(5) 0.004(5) -0.014(5)
C54 0.035(6) 0.059(8) 0.036(6) 0.002(5) 0.004(5) -0.014(5)
C55 0.035(6) 0.059(8) 0.036(6) 0.002(5) 0.004(5) -0.014(5)
C56 0.08(3) 0.15(5) 0.20(5) 0.01(4) -0.03(3) 0.01(3)
C57 0.061(8) 0.059(9) 0.061(8) 0.006(6) -0.006(7) 0.011(7)
C58 0.061(8) 0.059(9) 0.061(8) 0.006(6) -0.006(7) 0.011(7)
C59 0.061(8) 0.059(9) 0.061(8) 0.006(6) -0.006(7) 0.011(7)
C60 0.061(8) 0.059(9) 0.061(8) 0.006(6) -0.006(7) 0.011(7)
C61 0.041(12) 0.060(16) 0.011(8) 0.009(9) -0.001(8) 0.007(11)
C62 0.039(13) 0.064(18) 0.035(12) 0.000(12) 0.005(10) 0.014(12)
C63 0.022(10) 0.077(19) 0.030(11) 0.015(11) 0.002(8) 0.006(10)
C64 0.08(2) 0.09(2) 0.053(17) 0.008(16) 0.026(16) -0.007(19)
C65 0.033(12) 0.067(18) 0.027(11) -0.003(11) -0.006(9) -0.024(11)
C66 0.067(17) 0.058(17) 0.035(12) -0.015(12) 0.013(12) -0.016(14)
C67 0.09(2) 0.10(2) 0.020(10) 0.005(12) 0.013(12) 0.020(18)
C68 0.058(17) 0.09(2) 0.064(17) -0.037(16) 0.000(14) -0.008(15)
C69 0.120(13) 0.112(10) 0.134(13) 0.045(9) 0.043(10) 0.020(10)
C70 0.120(13) 0.112(10) 0.134(13) 0.045(9) 0.043(10) 0.020(10)
C71 0.120(13) 0.112(10) 0.134(13) 0.045(9) 0.043(10) 0.020(10)
C72 0.120(13) 0.112(10) 0.134(13) 0.045(9) 0.043(10) 0.020(10)
C73 0.120(13) 0.112(10) 0.134(13) 0.045(9) 0.043(10) 0.020(10)
C74 0.120(13) 0.112(10) 0.134(13) 0.045(9) 0.043(10) 0.020(10)
C75 0.060(18) 0.058(19) 0.065(17) -0.001(14) -0.014(14) 0.002(14)
C76 0.072(19) 0.09(2) 0.049(16) 0.004(15) 0.017(14) -0.019(17)
C77 0.042(13) 0.031(13) 0.047(13) 0.020(10) -0.006(10) 0.006(10)
C78 0.061(19) 0.11(3) 0.07(2) -0.01(2) -0.003(16) -0.01(2)
N1 0.028(9) 0.032(9) 0.020(7) -0.001(6) -0.004(6) -0.007(7)
N2 0.035(6) 0.059(8) 0.036(6) 0.002(5) 0.004(5) -0.014(5)
O1 0.039(9) 0.037(10) 0.056(10) 0.005(8) 0.034(8) 0.016(7)
O2 0.026(8) 0.039(10) 0.041(9) -0.010(7) -0.007(7) 0.006(7)
O3 0.032(8) 0.040(11) 0.055(10) -0.008(8) 0.024(8) 0.002(7)
O4 0.021(7) 0.061(11) 0.029(7) -0.005(7) -0.005(6) -0.011(7)
O5 0.045(10) 0.070(14) 0.030(8) 0.027(9) -0.004(7) -0.003(9)
O6 0.029(9) 0.103(17) 0.037(9) -0.008(10) 0.019(8) -0.006(10)
O7 0.044(10) 0.062(13) 0.030(8) 0.000(8) -0.011(7) -0.023(9)
O8 0.045(10) 0.098(16) 0.024(8) 0.005(9) 0.011(7) -0.020(10)
S1 0.032(3) 0.039(3) 0.030(2) 0.010(3) 0.012(2) -0.004(3)
S2 0.032(3) 0.048(4) 0.028(3) 0.005(2) 0.015(2) -0.001(2)
S3 0.034(3) 0.021(3) 0.044(3) -0.001(2) 0.013(2) -0.007(2)
S4 0.034(3) 0.027(3) 0.032(3) -0.001(2) 0.014(2) -0.012(2)
S5 0.027(2) 0.031(3) 0.031(2) 0.009(2) 0.0078(19) -0.004(2)
S6 0.027(3) 0.039(3) 0.033(3) 0.006(2) 0.008(2) -0.005(2)
S7 0.028(3) 0.023(3) 0.042(3) 0.001(2) 0.001(2) -0.008(2)
S8 0.032(3) 0.028(3) 0.036(3) 0.007(2) 0.012(2) -0.007(2)
S9 0.027(3) 0.055(4) 0.038(3) -0.005(3) 0.011(2) -0.013(3)
S10 0.034(3) 0.064(5) 0.032(3) -0.007(3) 0.012(2) -0.014(3)
S11 0.030(3) 0.050(4) 0.037(3) 0.002(3) 0.002(2) -0.005(3)
S12 0.021(2) 0.057(4) 0.027(3) -0.004(3) -0.001(2) -0.009(2)
S13 0.024(2) 0.048(4) 0.029(2) -0.001(3) 0.0036(19) -0.006(3)
S14 0.032(3) 0.057(4) 0.033(3) -0.005(3) 0.007(2) -0.018(3)
S15 0.041(3) 0.056(5) 0.041(3) -0.003(3) 0.004(3) -0.015(3)
S16 0.019(2) 0.059(4) 0.029(3) -0.002(3) -0.001(2) -0.006(3)
Au1 0.0260(4) 0.0366(5) 0.0190(3) 0.0002(3) 0.0041(3) -0.0055(3)
Au2 0.0245(4) 0.0455(6) 0.0210(4) 0.0021(4) 0.0011(3) -0.0066(4)
Cl1 0.055(4) 0.044(4) 0.056(4) 0.002(3) 0.006(3) -0.001(3)
Cl2 0.162(9) 0.088(6) 0.065(5) 0.022(4) 0.064(6) 0.033(6)
Cl3 0.070(5) 0.094(6) 0.073(5) -0.010(4) -0.021(4) 0.012(4)
Cl4 0.060(4) 0.081(6) 0.065(4) 0.008(4) 0.008(3) 0.005(4)
Cl5 0.122(10) 0.220(17) 0.269(19) 0.158(16) -0.126(12) -0.094(11)
Cl6 0.33(2) 0.26(2) 0.084(8) -0.098(10) 0.125(12) -0.186(18)
Cl7 0.047(4) 0.118(7) 0.085(5) 0.029(5) -0.021(4) -0.002(4)
Cl8 0.057(4) 0.086(5) 0.075(5) -0.008(4) 0.038(4) 0.008(4)
Cl9 0.097(6) 0.058(5) 0.103(7) -0.006(5) -0.004(5) -0.016(4)
Cl10 0.146(10) 0.093(7) 0.107(8) -0.011(6) 0.057(7) -0.016(7)
Cl11 0.059(4) 0.101(7) 0.112(7) -0.051(6) 0.024(5) -0.026(4)
Cl12 0.070(6) 0.146(11) 0.129(9) 0.003(8) 0.000(6) -0.004(6)

loop_
_atom_type_symbol
_atom_type_description
_atom_type_scat_dispersion_real
_atom_type_scat_dispersion_imag
_atom_type_scat_source
C C 0.0033 0.0016 'International Tables Vol C Tables 4.2.6.8 and 6.1.1.4'
H H 0 0 'International Tables Vol C Tables 4.2.6.8 and 6.1.1.4'
N N 0.0061 0.0033 'International Tables Vol C Tables 4.2.6.8 and 6.1.1.4'
O O 0.0106 0.006 'International Tables Vol C Tables 4.2.6.8 and 6.1.1.4'
S S 0.1246 0.1234 'International Tables Vol C Tables 4.2.6.8 and 6.1.1.4'
Au Au -2.0133 8.8022 'International Tables Vol C Tables 4.2.6.8 and 6.1.1.4'
Cl Cl 0.1484 0.1585 'International Tables Vol C Tables 4.2.6.8 and 6.1.1.4'

loop_
_geom_angle_atom_site_label_1
_geom_angle_atom_site_label_2
_geom_angle_atom_site_label_3
_geom_angle
C9 C1 S1 127.4(17)
C9 C1 S2 120(2)
S1 C1 S2 112.8(13)
C3 C2 S2 116.1(14)
C3 C2 H2A 108.3
S2 C2 H2A 108.3
C3 C2 H2B 108.3
S2 C2 H2B 108.3
H2A C2 H2B 107.4
O2 C3 O1 109.3(18)
O2 C3 C2 106.7(17)
O1 C3 C2 110.7(15)
O2 C3 C8 105.5(15)
O1 C3 C8 105.2(17)
C2 C3 C8 119.1(18)
C5 C4 O1 112(2)
C5 C4 C6 118(2)
O1 C4 C6 102.0(19)
C5 C4 H4 108.3
O1 C4 H4 108.3
C6 C4 H4 108.3
C4 C5 H5A 109.5
C4 C5 H5B 109.5
H5A C5 H5B 109.5
C4 C5 H5C 109.5
H5A C5 H5C 109.5
H5B C5 H5C 109.5
O2 C6 C7 114(2)
O2 C6 C4 104.3(18)
C7 C6 C4 114(2)
O2 C6 H6 108.2
C7 C6 H6 108.2
C4 C6 H6 108.2
C6 C7 H7A 109.5
C6 C7 H7B 109.5
H7A C7 H7B 109.5
C6 C7 H7C 109.5
H7A C7 H7C 109.5
H7B C7 H7C 109.5
C3 C8 S3 119.9(13)
C3 C8 H8A 107.3
S3 C8 H8A 107.3
C3 C8 H8B 107.3
S3 C8 H8B 107.3
H8A C8 H8B 106.9
C1 C9 S3 126.9(17)
C1 C9 S4 119(2)
S3 C9 S4 113.6(13)
C14 C10 S5 125.4(18)
C14 C10 S6 117(2)
S5 C10 S6 117.6(15)
C12 C11 S6 114.6(14)
C12 C11 H11A 108.6
S6 C11 H11A 108.6
C12 C11 H11B 108.6
S6 C11 H11B 108.6
H11A C11 H11B 107.6
O4 C12 O3 107.7(16)
O4 C12 C13 107.8(16)
O3 C12 C13 107.8(17)
O4 C12 C11 108.1(17)
O3 C12 C11 109.5(16)
C13 C12 C11 115.7(16)
C12 C13 S7 120.4(14)
C12 C13 H19A 107.2
S7 C13 H19A 107.2
C12 C13 H19B 107.2
S7 C13 H19B 107.2
H19A C13 H19B 106.9
C10 C14 S7 126.4(17)
C10 C14 S8 120.5(19)
S7 C14 S8 112.6(12)
O3 C15 C17 107.1(18)
O3 C15 C16 107.4(19)
C17 C15 C16 114(2)
O3 C15 H15 109.3
C17 C15 H15 109.3
C16 C15 H15 109.3
C15 C16 H16A 109.5
C15 C16 H16B 109.5
H16A C16 H16B 109.5
C15 C16 H16C 109.5
H16A C16 H16C 109.5
H16B C16 H16C 109.5
O4 C17 C18 114(2)
O4 C17 C15 100.5(17)
C18 C17 C15 114(2)
O4 C17 H17 109.6
C18 C17 H17 109.6
C15 C17 H17 109.6
C17 C18 H18A 109.5
C17 C18 H18B 109.5
H18A C18 H18B 109.5
C17 C18 H18C 109.5
H18A C18 H18C 109.5
H18B C18 H18C 109.5
C23 C19 S9 120.4(16)
C23 C19 S10 124.9(17)
S9 C19 S10 114.7(13)
C21 C20 S10 114.2(19)
C21 C20 H22A 108.7
S10 C20 H22A 108.7
C21 C20 H22B 108.7
S10 C20 H22B 108.7
H22A C20 H22B 107.6
O5 C21 O6 104.9(18)
O5 C21 C22 117(2)
O6 C21 C22 107.1(18)
O5 C21 C20 109.5(19)
O6 C21 C20 107(2)
C22 C21 C20 111.0(19)
C21 C22 S11 115.2(17)
C21 C22 H28A 108.5
S11 C22 H28A 108.5
C21 C22 H28B 108.5
S11 C22 H28B 108.5
H28A C22 H28B 107.5
C19 C23 S12 126.3(17)
C19 C23 S11 118.5(17)
S12 C23 S11 115.1(15)
O5 C24 C26 104(2)
O5 C24 C25 109(2)
C26 C24 C25 114(2)
O5 C24 H24 109.9
C26 C24 H24 109.9
C25 C24 H24 109.9
C24 C25 H25A 109.5
C24 C25 H25B 109.5
H25A C25 H25B 109.5
C24 C25 H25C 109.5
H25A C25 H25C 109.5
H25B C25 H25C 109.5
O6 C26 C24 106(2)
O6 C26 C27 109.3(19)
C24 C26 C27 117(3)
O6 C26 H26 107.9
C24 C26 H26 107.9
C27 C26 H26 107.9
C26 C27 H27A 109.5
C26 C27 H27B 109.5
H27A C27 H27B 109.5
C26 C27 H27C 109.5
H27A C27 H27C 109.5
H27B C27 H27C 109.5
C32 C28 S14 126.9(16)
C32 C28 S13 122.2(16)
S14 C28 S13 110.9(11)
C30 C29 S14 118(2)
C30 C29 H32A 107.9
S14 C29 H32A 107.9
C30 C29 H32B 107.9
S14 C29 H32B 107.9
H32A C29 H32B 107.2
O7 C30 C29 111(2)
O7 C30 O8 104.9(19)
C29 C30 O8 107(2)
O7 C30 C31 113(3)
C29 C30 C31 116(2)
O8 C30 C31 104.3(19)
C30 C31 S15 114.6(18)
C30 C31 H39A 108.6
S15 C31 H39A 108.6
C30 C31 H39B 108.6
S15 C31 H39B 108.6
H39A C31 H39B 107.6
C28 C32 S16 123.7(17)
C28 C32 S15 119.2(15)
S16 C32 S15 116.6(11)
O7 C33 C34 110(3)
O7 C33 C35 100.9(18)
C34 C33 C35 110(2)
O7 C33 H34 111.8
C34 C33 H34 111.8
C35 C33 H34 111.8
C33 C34 H35A 109.5
C33 C34 H35B 109.5
H35A C34 H35B 109.5
C33 C34 H35C 109.5
H35A C34 H35C 109.5
H35B C34 H35C 109.5
O8 C35 C33 102.7(19)
O8 C35 C36 108(3)
C33 C35 C36 117(2)
O8 C35 H37 109.6
C33 C35 H37 109.6
C36 C35 H37 109.6
C35 C36 H38A 109.5
C35 C36 H38B 109.5
H38A C36 H38B 109.5
C35 C36 H38C 109.5
H38A C36 H38C 109.5
H38B C36 H38C 109.5
N1 C37 C38 115.2(19)
N1 C37 H41A 108.5
C38 C37 H41A 108.5
N1 C37 H41B 108.5
C38 C37 H41B 108.5
H41A C37 H41B 107.5
C39 C38 C37 109(2)
C39 C38 H42A 109.9
C37 C38 H42A 109.9
C39 C38 H42B 109.9
C37 C38 H42B 109.9
H42A C38 H42B 108.3
C38 C39 C40 111(3)
C38 C39 H43A 109.5
C40 C39 H43A 109.5
C38 C39 H43B 109.5
C40 C39 H43B 109.5
H43A C39 H43B 108.1
C39 C40 H44A 109.5
C39 C40 H44B 109.5
H44A C40 H44B 109.5
C39 C40 H44C 109.5
H44A C40 H44C 109.5
H44B C40 H44C 109.5
C42 C41 N1 117.9(18)
C42 C41 H45A 107.8
N1 C41 H45A 107.8
C42 C41 H45B 107.8
N1 C41 H45B 107.8
H45A C41 H45B 107.2
C43 C42 C41 114(2)
C43 C42 H46A 108.8
C41 C42 H46A 108.8
C43 C42 H46B 108.8
C41 C42 H46B 108.8
H46A C42 H46B 107.7
C42 C43 C44 115(3)
C42 C43 H47A 108.5
C44 C43 H47A 108.5
C42 C43 H47B 108.5
C44 C43 H47B 108.5
H47A C43 H47B 107.5
C43 C44 H48A 109.5
C43 C44 H48B 109.5
H48A C44 H48B 109.5
C43 C44 H48C 109.5
H48A C44 H48C 109.5
H48B C44 H48C 109.5
N1 C45 C46 120(3)
N1 C45 H49A 107.3
C46 C45 H49A 107.3
N1 C45 H49B 107.3
C46 C45 H49B 107.3
H49A C45 H49B 106.9
C45 C46 C47 116(3)
C45 C46 H50A 108.2
C47 C46 H50A 108.2
C45 C46 H50B 108.2
C47 C46 H50B 108.2
H50A C46 H50B 107.4
C48 C47 C46 107(2)
C48 C47 H51A 110.4
C46 C47 H51A 110.4
C48 C47 H51B 110.4
C46 C47 H51B 110.4
H51A C47 H51B 108.6
C47 C48 H52A 109.5
C47 C48 H52B 109.5
H52A C48 H52B 109.5
C47 C48 H52C 109.5
H52A C48 H52C 109.5
H52B C48 H52C 109.5
C50 C49 N1 117.9(18)
C50 C49 H53A 107.8
N1 C49 H53A 107.8
C50 C49 H53B 107.8
N1 C49 H53B 107.8
H53A C49 H53B 107.2
C51 C50 C49 118(2)
C51 C50 H54A 107.7
C49 C50 H54A 107.7
C51 C50 H54B 107.7
C49 C50 H54B 107.7
H54A C50 H54B 107.1
C52 C51 C50 113(2)
C52 C51 H55A 108.9
C50 C51 H55A 108.9
C52 C51 H55B 108.9
C50 C51 H55B 108.9
H55A C51 H55B 107.7
C51 C52 H56A 109.5
C51 C52 H56B 109.5
H56A C52 H56B 109.5
C51 C52 H56C 109.5
H56A C52 H56C 109.5
H56B C52 H56C 109.5
N2 C53 C54 113.1(18)
N2 C53 H57A 109
C54 C53 H57A 109
N2 C53 H57B 109
C54 C53 H57B 109
H57A C53 H57B 107.8
C55 C54 C53 105.1(18)
C55 C54 H58A 110.7
C53 C54 H58A 110.7
C55 C54 H58B 110.7
C53 C54 H58B 110.7
H58A C54 H58B 108.8
C56 C55 C54 116(3)
C56 C55 H59A 108.2
C54 C55 H59A 108.2
C56 C55 H59B 108.2
C54 C55 H59B 108.2
H59A C55 H59B 107.4
C55 C56 H60A 109.5
C55 C56 H60B 109.5
H60A C56 H60B 109.5
C55 C56 H60C 109.5
H60A C56 H60C 109.5
H60B C56 H60C 109.5
N2 C57 C58 115(2)
N2 C57 H61A 108.6
C58 C57 H61A 108.6
N2 C57 H61B 108.6
C58 C57 H61B 108.6
H61A C57 H61B 107.5
C57 C58 C59 112(2)
C57 C58 H62A 109.1
C59 C58 H62A 109.1
C57 C58 H62B 109.1
C59 C58 H62B 109.1
H62A C58 H62B 107.9
C60 C59 C58 108(2)
C60 C59 H63A 110.1
C58 C59 H63A 110.1
C60 C59 H63B 110.1
C58 C59 H63B 110.1
H63A C59 H63B 108.5
C59 C60 H64A 109.5
C59 C60 H64B 109.5
H64A C60 H64B 109.5
C59 C60 H64C 109.5
H64A C60 H64C 109.5
H64B C60 H64C 109.5
N2 C61 C62 114.1(18)
N2 C61 H65A 108.7
C62 C61 H65A 108.7
N2 C61 H65B 108.7
C62 C61 H65B 108.7
H65A C61 H65B 107.6
C61 C62 C63 110.5(19)
C61 C62 H66A 109.5
C63 C62 H66A 109.5
C61 C62 H66B 109.5
C63 C62 H66B 109.5
H66A C62 H66B 108.1
C64 C63 C62 114(2)
C64 C63 H67A 108.8
C62 C63 H67A 108.8
C64 C63 H67B 108.8
C62 C63 H67B 108.8
H67A C63 H67B 107.7
C63 C64 H68A 109.5
C63 C64 H68B 109.5
H68A C64 H68B 109.5
C63 C64 H68C 109.5
H68A C64 H68C 109.5
H68B C64 H68C 109.5
C66 C65 N2 114.9(19)
C66 C65 H69A 108.5
N2 C65 H69A 108.5
C66 C65 H69B 108.5
N2 C65 H69B 108.5
H69A C65 H69B 107.5
C65 C66 C67 111(2)
C65 C66 H70A 109.4
C67 C66 H70A 109.4
C65 C66 H70B 109.4
C67 C66 H70B 109.4
H70A C66 H70B 108
C68 C67 C66 114(2)
C68 C67 H71A 108.7
C66 C67 H71A 108.7
C68 C67 H71B 108.7
C66 C67 H71B 108.7
H71A C67 H71B 107.6
C67 C68 H72A 109.5
C67 C68 H72B 109.5
H72A C68 H72B 109.5
C67 C68 H72C 109.5
H72A C68 H72C 109.5
H72B C68 H72C 109.5
C70 C69 H20A 109.5
C70 C69 H20B 109.5
H20A C69 H20B 109.5
C70 C69 H20C 109.5
H20A C69 H20C 109.5
H20B C69 H20C 109.5
C71 C70 C69 119(4)
C71 C70 H20K 107.6
C69 C70 H20K 107.6
C71 C70 H20L 107.6
C69 C70 H20L 107.6
H20K C70 H20L 107
C70 C71 C72 123(3)
C70 C71 H20G 106.6
C72 C71 H20G 106.6
C70 C71 H20H 106.6
C72 C71 H20H 106.6
H20G C71 H20H 106.6
C73 C72 C71 106(3)
C73 C72 H20I 110.4
C71 C72 H20I 110.4
C73 C72 H20J 110.4
C71 C72 H20J 110.4
H20I C72 H20J 108.6
C72 C73 C74 107(3)
C72 C73 H20M 110.3
C74 C73 H20M 110.3
C72 C73 H20N 110.3
C74 C73 H20N 110.3
H20M C73 H20N 108.5
C73 C74 H20D 109.5
C73 C74 H20E 109.5
H20D C74 H20E 109.5
C73 C74 H20F 109.5
H20D C74 H20F 109.5
H20E C74 H20F 109.5
Cl2 C75 Cl3 112.1(16)
Cl2 C75 Cl1 112.1(18)
Cl3 C75 Cl1 110.1(16)
Cl2 C75 H79 107.4
Cl3 C75 H79 107.4
Cl1 C75 H79 107.4
Cl5 C76 Cl4 110(2)
Cl5 C76 Cl6 111.8(19)
Cl4 C76 Cl6 108.6(17)
Cl5 C76 H80 108.7
Cl4 C76 H80 108.7
Cl6 C76 H80 108.7
Cl9 C77 Cl8 109.4(14)
Cl9 C77 Cl7 108.0(12)
Cl8 C77 Cl7 108.9(14)
Cl9 C77 H81 110.1
Cl8 C77 H81 110.1
Cl7 C77 H81 110.1
Cl12 C78 Cl11 114(2)
Cl12 C78 Cl10 115(2)
Cl11 C78 Cl10 109.1(19)
Cl12 C78 H82 106.1
Cl11 C78 H82 106.1
Cl10 C78 H82 106.1
C45 N1 C41 110.1(19)
C45 N1 C37 104(2)
C41 N1 C37 112.9(18)
C45 N1 C49 111(2)
C41 N1 C49 105.5(16)
C37 N1 C49 113.0(19)
C57 N2 C53 113(2)
C57 N2 C65 106.7(19)
C53 N2 C65 111.6(18)
C57 N2 C61 111(2)
C53 N2 C61 104.9(18)
C65 N2 C61 110(2)
C3 O1 C4 103.7(17)
C3 O2 C6 108.4(16)
C12 O3 C15 105.9(16)
C12 O4 C17 109.6(16)
C24 O5 C21 110.9(19)
C26 O6 C21 104.4(18)
C30 O7 C33 109(2)
C35 O8 C30 107.0(19)
C1 S1 Au1 100.9(7)
C1 S2 C2 102.1(9)
C9 S3 C8 103.7(10)
C9 S4 Au1 102.2(9)
C10 S5 Au1 102.4(8)
C10 S6 C11 100.6(9)
C14 S7 C13 101.4(10)
C14 S8 Au1 101.8(8)
C19 S9 Au2 102.9(8)
C19 S10 C20 99.3(11)
C22 S11 C23 98.9(11)
C23 S12 Au2 101.2(8)
C28 S13 Au2 102.1(7)
C28 S14 C29 102.1(11)
C32 S15 C31 100.6(10)
C32 S16 Au2 102.7(7)
S5 Au1 S1 179.5(2)
S5 Au1 S4 90.6(2)
S1 Au1 S4 89.8(2)
S5 Au1 S8 89.5(2)
S1 Au1 S8 90.1(2)
S4 Au1 S8 179.8(2)
S13 Au2 S16 89.2(2)
S13 Au2 S12 90.7(2)
S16 Au2 S12 178.8(2)
S13 Au2 S9 178.9(2)
S16 Au2 S9 91.0(2)
S12 Au2 S9 89.2(2)

loop_
_geom_bond_atom_site_label_1
_geom_bond_atom_site_label_2
_geom_bond_distance
C1 C9 1.32(3)
C1 S1 1.76(3)
C1 S2 1.785(19)
C2 C3 1.46(3)
C2 S2 1.841(18)
C2 H2A 0.97
C2 H2B 0.97
C3 O2 1.41(2)
C3 O1 1.42(3)
C3 C8 1.51(2)
C4 C5 1.46(3)
C4 O1 1.49(3)
C4 C6 1.53(4)
C4 H4 0.98
C5 H5A 0.96
C5 H5B 0.96
C5 H5C 0.96
C6 O2 1.44(3)
C6 C7 1.48(4)
C6 H6 0.98
C7 H7A 0.96
C7 H7B 0.96
C7 H7C 0.96
C8 S3 1.831(19)
C8 H8A 0.97
C8 H8B 0.97
C9 S3 1.72(3)
C9 S4 1.810(19)
C10 C14 1.39(3)
C10 S5 1.69(3)
C10 S6 1.77(2)
C11 C12 1.56(3)
C11 S6 1.81(2)
C11 H11A 0.97
C11 H11B 0.97
C12 O4 1.39(2)
C12 O3 1.45(2)
C12 C13 1.49(3)
C13 S7 1.810(19)
C13 H19A 0.97
C13 H19B 0.97
C14 S7 1.77(3)
C14 S8 1.769(19)
C15 O3 1.45(3)
C15 C17 1.52(3)
C15 C16 1.57(3)
C15 H15 0.98
C16 H16A 0.96
C16 H16B 0.96
C16 H16C 0.96
C17 O4 1.43(3)
C17 C18 1.44(4)
C17 H17 0.98
C18 H18A 0.96
C18 H18B 0.96
C18 H18C 0.96
C19 C23 1.37(3)
C19 S9 1.74(2)
C19 S10 1.75(2)
C20 C21 1.63(3)
C20 S10 1.77(2)
C20 H22A 0.97
C20 H22B 0.97
C21 O5 1.44(3)
C21 O6 1.46(3)
C21 C22 1.56(4)
C22 S11 1.79(3)
C22 H28A 0.97
C22 H28B 0.97
C23 S12 1.71(2)
C23 S11 1.81(2)
C24 O5 1.39(3)
C24 C26 1.47(4)
C24 C25 1.47(3)
C24 H24 0.98
C25 H25A 0.96
C25 H25B 0.96
C25 H25C 0.96
C26 O6 1.43(3)
C26 C27 1.53(3)
C26 H26 0.98
C27 H27A 0.96
C27 H27B 0.96
C27 H27C 0.96
C28 C32 1.32(2)
C28 S14 1.77(2)
C28 S13 1.79(2)
C29 C30 1.49(4)
C29 S14 1.78(2)
C29 H32A 0.97
C29 H32B 0.97
C30 O7 1.39(3)
C30 O8 1.49(3)
C30 C31 1.57(4)
C31 S15 1.81(3)
C31 H39A 0.97
C31 H39B 0.97
C32 S16 1.74(2)
C32 S15 1.76(2)
C33 O7 1.43(3)
C33 C34 1.48(4)
C33 C35 1.52(3)
C33 H34 0.98
C34 H35A 0.96
C34 H35B 0.96
C34 H35C 0.96
C35 O8 1.45(3)
C35 C36 1.56(4)
C35 H37 0.98
C36 H38A 0.96
C36 H38B 0.96
C36 H38C 0.96
C37 N1 1.52(3)
C37 C38 1.56(4)
C37 H41A 0.97
C37 H41B 0.97
C38 C39 1.48(4)
C38 H42A 0.97
C38 H42B 0.97
C39 C40 1.56(4)
C39 H43A 0.97
C39 H43B 0.97
C40 H44A 0.96
C40 H44B 0.96
C40 H44C 0.96
C41 C42 1.48(4)
C41 N1 1.50(3)
C41 H45A 0.97
C41 H45B 0.97
C42 C43 1.47(4)
C42 H46A 0.97
C42 H46B 0.97
C43 C44 1.50(4)
C43 H47A 0.97
C43 H47B 0.97
C44 H48A 0.96
C44 H48B 0.96
C44 H48C 0.96
C45 N1 1.48(3)
C45 C46 1.50(4)
C45 H49A 0.97
C45 H49B 0.97
C46 C47 1.56(3)
C46 H50A 0.97
C46 H50B 0.97
C47 C48 1.39(3)
C47 H51A 0.97
C47 H51B 0.97
C48 H52A 0.96
C48 H52B 0.96
C48 H52C 0.96
C49 C50 1.48(4)
C49 N1 1.52(3)
C49 H53A 0.97
C49 H53B 0.97
C50 C51 1.46(3)
C50 H54A 0.97
C50 H54B 0.97
C51 C52 1.42(3)
C51 H55A 0.97
C51 H55B 0.97
C52 H56A 0.96
C52 H56B 0.96
C52 H56C 0.96
C53 N2 1.52(3)
C53 C54 1.59(3)
C53 H57A 0.97
C53 H57B 0.97
C54 C55 1.53(3)
C54 H58A 0.97
C54 H58B 0.97
C55 C56 1.44(5)
C55 H59A 0.97
C55 H59B 0.97
C56 H60A 0.96
C56 H60B 0.96
C56 H60C 0.96
C57 N2 1.51(3)
C57 C58 1.55(4)
C57 H61A 0.97
C57 H61B 0.97
C58 C59 1.58(4)
C58 H62A 0.97
C58 H62B 0.97
C59 C60 1.56(2)
C59 H63A 0.97
C59 H63B 0.97
C60 H64A 0.96
C60 H64B 0.96
C60 H64C 0.96
C61 N2 1.53(3)
C61 C62 1.54(4)
C61 H65A 0.97
C61 H65B 0.97
C62 C63 1.59(3)
C62 H66A 0.97
C62 H66B 0.97
C63 C64 1.48(4)
C63 H67A 0.97
C63 H67B 0.97
C64 H68A 0.96
C64 H68B 0.96
C64 H68C 0.96
C65 C66 1.50(4)
C65 N2 1.53(3)
C65 H69A 0.97
C65 H69B 0.97
C66 C67 1.60(3)
C66 H70A 0.97
C66 H70B 0.97
C67 C68 1.47(4)
C67 H71A 0.97
C67 H71B 0.97
C68 H72A 0.96
C68 H72B 0.96
C68 H72C 0.96
C69 C70 1.56(4)
C69 H20A 0.96
C69 H20B 0.96
C69 H20C 0.96
C70 C71 1.56(4)
C70 H20K 0.97
C70 H20L 0.97
C71 C72 1.56(4)
C71 H20G 0.97
C71 H20H 0.97
C72 C73 1.53(4)
C72 H20I 0.97
C72 H20J 0.97
C73 C74 1.62(4)
C73 H20M 0.97
C73 H20N 0.97
C74 H20D 0.96
C74 H20E 0.96
C74 H20F 0.96
C75 Cl2 1.72(3)
C75 Cl3 1.73(3)
C75 Cl1 1.77(3)
C75 H79 0.98
C76 Cl5 1.71(4)
C76 Cl4 1.75(3)
C76 Cl6 1.82(4)
C76 H80 0.98
C77 Cl9 1.74(3)
C77 Cl8 1.76(2)
C77 Cl7 1.77(2)
C77 H81 0.98
C78 Cl12 1.68(4)
C78 Cl11 1.74(3)
C78 Cl10 1.79(4)
C78 H82 0.98
S1 Au1 2.323(5)
S4 Au1 2.334(6)
S5 Au1 2.321(5)
S8 Au1 2.336(6)
S9 Au2 2.327(5)
S12 Au2 2.324(7)
S13 Au2 2.308(5)
S16 Au2 2.313(7)

loop_
_geom_torsion_atom_site_label_1
_geom_torsion_atom_site_label_2
_geom_torsion_atom_site_label_3
_geom_torsion_atom_site_label_4
_geom_torsion
S2 C2 C3 O2 178.2(12)
S2 C2 C3 O1 59.4(19)
S2 C2 C3 C8 -63(2)
C5 C4 C6 O2 -152(2)
O1 C4 C6 O2 -29(3)
C5 C4 C6 C7 84(3)
O1 C4 C6 C7 -154(2)
O2 C3 C8 S3 177.7(14)
O1 C3 C8 S3 -67(2)
C2 C3 C8 S3 58(2)
S1 C1 C9 S3 -177.9(12)
S2 C1 C9 S3 -1(3)
S1 C1 C9 S4 5(3)
S2 C1 C9 S4 -178.5(11)
S6 C11 C12 O4 -172.4(12)
S6 C11 C12 O3 -55.4(18)
S6 C11 C12 C13 67(2)
O4 C12 C13 S7 178.0(15)
O3 C12 C13 S7 62(2)
C11 C12 C13 S7 -61(2)
S5 C10 C14 S7 -179.2(12)
S6 C10 C14 S7 6(3)
S5 C10 C14 S8 -7(3)
S6 C10 C14 S8 177.9(11)
O3 C15 C17 O4 -25(2)
C16 C15 C17 O4 -144(2)
O3 C15 C17 C18 -147(2)
C16 C15 C17 C18 95(3)
S10 C20 C21 O5 -61(2)
S10 C20 C21 O6 -174.2(15)
S10 C20 C21 C22 69(2)
O5 C21 C22 S11 54(3)
O6 C21 C22 S11 171.4(17)
C20 C21 C22 S11 -72(2)
S9 C19 C23 S12 0(3)
S10 C19 C23 S12 -179.8(13)
S9 C19 C23 S11 176.3(12)
S10 C19 C23 S11 -4(3)
O5 C24 C26 O6 -27(3)
C25 C24 C26 O6 -145(3)
O5 C24 C26 C27 -149(2)
C25 C24 C26 C27 92(3)
S14 C29 C30 O7 66(3)
S14 C29 C30 O8 -180.0(15)
S14 C29 C30 C31 -64(3)
O7 C30 C31 S15 -60(2)
C29 C30 C31 S15 69(3)
O8 C30 C31 S15 -173.9(17)
S14 C28 C32 S16 176.8(12)
S13 C28 C32 S16 -2(3)
S14 C28 C32 S15 5(3)
S13 C28 C32 S15 -173.7(11)
O7 C33 C35 O8 -37(3)
C34 C33 C35 O8 -153(2)
O7 C33 C35 C36 -155(3)
C34 C33 C35 C36 89(4)
N1 C37 C38 C39 -179(3)
C37 C38 C39 C40 176(3)
N1 C41 C42 C43 -174(2)
C41 C42 C43 C44 177(2)
N1 C45 C46 C47 175(3)
C45 C46 C47 C48 -103(4)
N1 C49 C50 C51 160(2)
C49 C50 C51 C52 -76(3)
N2 C53 C54 C55 -174(2)
C53 C54 C55 C56 76(3)
N2 C57 C58 C59 -164(2)
C57 C58 C59 C60 69(3)
N2 C61 C62 C63 -176(2)
C61 C62 C63 C64 -176(2)
N2 C65 C66 C67 -174(2)
C65 C66 C67 C68 -57(3)
C69 C70 C71 C72 168(4)
C70 C71 C72 C73 168(6)
C71 C72 C73 C74 176(3)
C46 C45 N1 C41 -58(4)
C46 C45 N1 C37 -179(3)
C46 C45 N1 C49 59(4)
C42 C41 N1 C45 -62(3)
C42 C41 N1 C37 54(3)
C42 C41 N1 C49 178(2)
C38 C37 N1 C45 175(2)
C38 C37 N1 C41 56(3)
C38 C37 N1 C49 -64(3)
C50 C49 N1 C45 63(3)
C50 C49 N1 C41 -177(2)
C50 C49 N1 C37 -53(3)
C58 C57 N2 C53 -52(3)
C58 C57 N2 C65 -176(2)
C58 C57 N2 C61 65(3)
C54 C53 N2 C57 -54(3)
C54 C53 N2 C65 66(3)
C54 C53 N2 C61 -175(2)
C66 C65 N2 C57 -178(2)
C66 C65 N2 C53 57(3)
C66 C65 N2 C61 -59(3)
C62 C61 N2 C57 57(3)
C62 C61 N2 C53 -180(2)
C62 C61 N2 C65 -60(3)
O2 C3 O1 C4 -29(2)
C2 C3 O1 C4 89(2)
C8 C3 O1 C4 -141.3(18)
C5 C4 O1 C3 161(2)
C6 C4 O1 C3 35(2)
O1 C3 O2 C6 10(2)
C2 C3 O2 C6 -110(2)
C8 C3 O2 C6 122(2)
C7 C6 O2 C3 137(2)
C4 C6 O2 C3 13(3)
O4 C12 O3 C15 8(2)
C13 C12 O3 C15 124.3(18)
C11 C12 O3 C15 -109.1(18)
C17 C15 O3 C12 11(2)
C16 C15 O3 C12 134(2)
O3 C12 O4 C17 -26(2)
C13 C12 O4 C17 -141.9(19)
C11 C12 O4 C17 92(2)
C18 C17 O4 C12 153(2)
C15 C17 O4 C12 31(2)
C26 C24 O5 C21 11(3)
C25 C24 O5 C21 133(3)
O6 C21 O5 C24 8(3)
C22 C21 O5 C24 126(2)
C20 C21 O5 C24 -107(2)
C24 C26 O6 C21 31(3)
C27 C26 O6 C21 159(3)
O5 C21 O6 C26 -24(3)
C22 C21 O6 C26 -148(2)
C20 C21 O6 C26 92(2)
C29 C30 O7 C33 91(2)
O8 C30 O7 C33 -24(3)
C31 C30 O7 C33 -137(2)
C34 C33 O7 C30 155(2)
C35 C33 O7 C30 38(3)
C33 C35 O8 C30 23(3)
C36 C35 O8 C30 147(2)
O7 C30 O8 C35 -1(3)
C29 C30 O8 C35 -119(2)
C31 C30 O8 C35 118(2)
C9 C1 S1 Au1 -5(2)
S2 C1 S1 Au1 177.9(9)
C9 C1 S2 C2 -69(2)
S1 C1 S2 C2 108.3(12)
C3 C2 S2 C1 83.7(17)
C1 C9 S3 C8 67(2)
S4 C9 S3 C8 -116.0(11)
C3 C8 S3 C9 -73.3(18)
C1 C9 S4 Au1 -1.4(19)
S3 C9 S4 Au1 -179.0(9)
C14 C10 S5 Au1 5.9(19)
S6 C10 S5 Au1 -179.4(9)
C14 C10 S6 C11 68.7(18)
S5 C10 S6 C11 -106.5(13)
C12 C11 S6 C10 -90.2(16)
C10 C14 S7 C13 -72(2)
S8 C14 S7 C13 116.1(11)
C12 C13 S7 C14 76.6(18)
C10 C14 S8 Au1 4.1(18)
S7 C14 S8 Au1 177.0(9)
C23 C19 S9 Au2 1.4(19)
S10 C19 S9 Au2 -178.8(10)
C23 C19 S10 C20 75(2)
S9 C19 S10 C20 -104.8(14)
C21 C20 S10 C19 -85.9(18)
C21 C22 S11 C23 90.5(19)
C19 C23 S11 C22 -69.6(19)
S12 C23 S11 C22 107.1(13)
C19 C23 S12 Au2 -1(2)
S11 C23 S12 Au2 -177.8(9)
C32 C28 S13 Au2 -1(2)
S14 C28 S13 Au2 179.9(9)
C32 C28 S14 C29 -72(2)
S13 C28 S14 C29 107.3(14)
C30 C29 S14 C28 78(2)
C28 C32 S15 C31 67(2)
S16 C32 S15 C31 -105.3(13)
C30 C31 S15 C32 -87.2(19)
C28 C32 S16 Au2 4(2)
S15 C32 S16 Au2 175.8(9)
